data_4110152
loop_
_publ_author_name
'V\'ictor Blanco'
'Marcos Chas'
'Dolores Abella'
'Carlos Peinador'
'Jos\'e M. Quintela'

_publ_section_title
;
 Molecular Catenation via Metal-Directed Self-Assembly and
 \p-Donor/\p-Acceptor Interactions: Efficient One-Pot Synthesis,
 Characterization, and Crystal Structures of [3]Catenanes Based on Pd or
 Pt Dinuclear Metallocycles
;
_journal_name_full 'Journal of the American Chemical Society'
_journal_page_first 13978
_journal_page_last 13986
_journal_paper_doi 10.1021/ja074721a
_journal_volume 129
_journal_year 2007
_chemical_formula_sum 'C146 H140 F48 N26 O20 P8 Pd2 S0'
_chemical_formula_weight 3951.40
_chemical_name_systematic
;
 ?
;
_space_group_IT_number 2
_symmetry_cell_setting triclinic
_symmetry_space_group_name_Hall '-P 1'
_symmetry_space_group_name_H-M 'P -1'
_atom_sites_solution_hydrogens geom
_atom_sites_solution_primary direct
_atom_sites_solution_secondary difmap
_audit_creation_method SHELXL-97
_cell_angle_alpha 111.089(4)
_cell_angle_beta 100.668(4)
_cell_angle_gamma 98.214(4)
_cell_formula_units_Z 1
_cell_length_a 15.821(4)
_cell_length_b 16.112(4)
_cell_length_c 19.211(4)
_cell_measurement_reflns_used 27647
_cell_measurement_temperature 100(2)
_cell_measurement_theta_max 56.518
_cell_measurement_theta_min 4.702
_cell_volume 4371.3(18)
_computing_structure_refinement 'SHELXL-97 (Sheldrick, 1997)'
_diffrn_ambient_temperature 100(2)
_diffrn_measured_fraction_theta_full 0.987
_diffrn_measured_fraction_theta_max 0.987
_diffrn_radiation_monochromator graphite
_diffrn_radiation_source 'fine-focus sealed tube'
_diffrn_radiation_type MoK\a
_diffrn_radiation_wavelength 0.71073
_diffrn_reflns_av_R_equivalents 0.0279
_diffrn_reflns_av_sigmaI/netI 0.0336
_diffrn_reflns_limit_h_max 21
_diffrn_reflns_limit_h_min -21
_diffrn_reflns_limit_k_max 21
_diffrn_reflns_limit_k_min -21
_diffrn_reflns_limit_l_max 25
_diffrn_reflns_limit_l_min -25
_diffrn_reflns_number 59736
_diffrn_reflns_theta_full 28.36
_diffrn_reflns_theta_max 28.36
_diffrn_reflns_theta_min 1.18
_exptl_absorpt_coefficient_mu 0.398
_exptl_absorpt_correction_T_max 0.9427
_exptl_absorpt_correction_T_min 0.8538
_exptl_crystal_colour red
_exptl_crystal_density_diffrn 1.501
_exptl_crystal_F_000 2002
_exptl_crystal_size_max 0.41
_exptl_crystal_size_mid 0.36
_exptl_crystal_size_min 0.15
_refine_diff_density_max 3.544
_refine_diff_density_min -1.393
_refine_diff_density_rms 0.102
_refine_ls_extinction_method none
_refine_ls_goodness_of_fit_ref 1.037
_refine_ls_hydrogen_treatment mixed
_refine_ls_matrix_type full
_refine_ls_number_parameters 1145
_refine_ls_number_reflns 21560
_refine_ls_number_restraints 0
_refine_ls_restrained_S_all 1.037
_refine_ls_R_factor_all 0.0685
_refine_ls_R_factor_gt 0.0547
_refine_ls_shift/su_max 0.037
_refine_ls_shift/su_mean 0.001
_refine_ls_structure_factor_coef Fsqd
_refine_ls_weighting_details 'calc w=1/[\s^2^(Fo^2^)+(0.0843P)^2^+8.3246P] where P=(Fo^2^+2Fc^2^)/3'
_refine_ls_weighting_scheme calc
_refine_ls_wR_factor_gt 0.1493
_refine_ls_wR_factor_ref 0.1606
_reflns_number_gt 17721
_reflns_number_total 21560
_reflns_threshold_expression >2sigma(I)
_cod_data_source_file ja074721asi20070627_023953.cif
_cod_data_source_block 0711604s
_cod_original_cell_volume 4371.3(17)
_cod_database_code 4110152

loop_
_symmetry_equiv_pos_as_xyz
'x, y, z'
'-x, -y, -z'

loop_
_atom_site_label
_atom_site_type_symbol
_atom_site_fract_x
_atom_site_fract_y
_atom_site_fract_z
_atom_site_U_iso_or_equiv
_atom_site_adp_type
_atom_site_occupancy
_atom_site_symmetry_multiplicity
_atom_site_calc_flag
_atom_site_refinement_flags
_atom_site_disorder_assembly
_atom_site_disorder_group
C1 C 0.34407(19) 0.5845(2) 0.38997(17) 0.0234(6) Uani 1 1 d . . .
H1 H 0.3874 0.5519 0.3992 0.028 Uiso 1 1 calc R . .
C2 C 0.32451(19) 0.6474(2) 0.45235(17) 0.0232(6) Uani 1 1 d . . .
H2 H 0.3545 0.6578 0.5034 0.028 Uiso 1 1 calc R . .
C3 C 0.26058(17) 0.69569(17) 0.44009(15) 0.0171(5) Uani 1 1 d . . .
C4 C 0.21977(18) 0.67809(19) 0.36401(16) 0.0205(5) Uani 1 1 d . . .
H4 H 0.1762 0.7097 0.3531 0.025 Uiso 1 1 calc R . .
C5 C 0.24252(19) 0.61472(19) 0.30447(16) 0.0210(5) Uani 1 1 d . . .
H5 H 0.2139 0.6035 0.2529 0.025 Uiso 1 1 calc R . .
C6 C -0.23564(19) 0.1761(2) 0.36063(16) 0.0224(5) Uani 1 1 d . . .
H6 H -0.2514 0.1760 0.3104 0.027 Uiso 1 1 calc R . .
C7 C -0.25905(18) 0.23792(19) 0.42066(16) 0.0205(5) Uani 1 1 d . . .
H7 H -0.2907 0.2805 0.4118 0.025 Uiso 1 1 calc R . .
C8 C 0.23640(17) 0.76180(17) 0.50546(15) 0.0171(5) Uani 1 1 d . . .
C9 C 0.18842(18) 0.82491(18) 0.49489(16) 0.0197(5) Uani 1 1 d . . .
H9 H 0.1712 0.8257 0.4451 0.024 Uiso 1 1 calc R . .
C10 C -0.16628(18) 0.11468(18) 0.44413(16) 0.0201(5) Uani 1 1 d . . .
H10 H -0.1339 0.0720 0.4517 0.024 Uiso 1 1 calc R . .
C11 C -0.16714(18) 0.04945(18) 0.30753(16) 0.0211(5) Uani 1 1 d . . .
H11A H -0.2189 0.0225 0.2622 0.025 Uiso 1 1 calc R . .
H11B H -0.1499 -0.0006 0.3211 0.025 Uiso 1 1 calc R . .
C12 C -0.11125(18) 0.12316(19) 0.22972(16) 0.0206(5) Uani 1 1 d . . .
H12 H -0.1702 0.1085 0.1993 0.025 Uiso 1 1 calc R . .
C13 C -0.04414(18) 0.17179(19) 0.21373(16) 0.0209(5) Uani 1 1 d . . .
H13 H -0.0567 0.1901 0.1719 0.025 Uiso 1 1 calc R . .
C14 C 0.04238(17) 0.19429(18) 0.25881(16) 0.0183(5) Uani 1 1 d . . .
C15 C 0.05891(18) 0.16311(19) 0.31802(17) 0.0215(5) Uani 1 1 d . . .
H15 H 0.1175 0.1759 0.3486 0.026 Uiso 1 1 calc R . .
C16 C -0.00952(18) 0.11399(19) 0.33200(16) 0.0211(5) Uani 1 1 d . . .
H16 H 0.0017 0.0923 0.3720 0.025 Uiso 1 1 calc R . .
C17 C 0.15913(19) 0.3733(2) 0.20622(18) 0.0238(6) Uani 1 1 d . . .
H17 H 0.1441 0.4147 0.1838 0.029 Uiso 1 1 calc R . .
C18 C 0.09221(18) 0.3127(2) 0.21165(18) 0.0231(6) Uani 1 1 d . . .
H18 H 0.0322 0.3117 0.1920 0.028 Uiso 1 1 calc R . .
C19 C 0.11342(18) 0.25320(18) 0.24615(16) 0.0191(5) Uani 1 1 d . . .
C20 C 0.20273(18) 0.2546(2) 0.27077(17) 0.0226(5) Uani 1 1 d . . .
H20 H 0.2196 0.2137 0.2931 0.027 Uiso 1 1 calc R . .
C21 C 0.26639(19) 0.3163(2) 0.26225(17) 0.0240(6) Uani 1 1 d . . .
H21 H 0.3269 0.3166 0.2785 0.029 Uiso 1 1 calc R . .
C22A C 0.4495(5) 0.4462(4) 0.1224(4) 0.0279(13) Uani 0.768(18) 1 d P A 1
H22A H 0.5050 0.4496 0.1580 0.033 Uiso 0.768(18) 1 calc PR A 1
H22B H 0.4542 0.4162 0.0688 0.033 Uiso 0.768(18) 1 calc PR A 1
C22B C 0.406(2) 0.4319(13) 0.0993(14) 0.034(5) Uani 0.232(18) 1 d P A 2
H22C H 0.3596 0.4452 0.0652 0.041 Uiso 0.232(18) 1 calc PR A 2
H22D H 0.4387 0.3931 0.0669 0.041 Uiso 0.232(18) 1 calc PR A 2
C23A C 0.4352(4) 0.5409(3) 0.1371(3) 0.0279(14) Uani 0.768(18) 1 d P A 1
H23A H 0.4888 0.5811 0.1372 0.033 Uiso 0.768(18) 1 calc PR A 1
H23B H 0.3850 0.5390 0.0968 0.033 Uiso 0.768(18) 1 calc PR A 1
C23B C 0.4676(12) 0.5191(12) 0.1565(11) 0.030(5) Uani 0.232(18) 1 d P A 2
H23C H 0.4904 0.5557 0.1294 0.036 Uiso 0.232(18) 1 calc PR A 2
H23D H 0.5185 0.5057 0.1858 0.036 Uiso 0.232(18) 1 calc PR A 2
C24 C 0.92288(17) 0.40701(18) 0.49449(17) 0.0204(5) Uani 1 1 d . . .
C25 C 0.86757(19) 0.43363(19) 0.44225(16) 0.0214(5) Uani 1 1 d . . .
C26 C 0.8219(2) 0.4995(2) 0.46849(18) 0.0262(6) Uani 1 1 d . . .
H26 H 0.7851 0.5163 0.4331 0.031 Uiso 1 1 calc R . .
C27 C 0.8297(2) 0.5426(2) 0.54865(18) 0.0267(6) Uani 1 1 d . . .
H27 H 0.7986 0.5890 0.5667 0.032 Uiso 1 1 calc R . .
C28 C 0.8812(2) 0.5189(2) 0.60048(17) 0.0243(6) Uani 1 1 d . . .
H28 H 0.8854 0.5484 0.6540 0.029 Uiso 1 1 calc R . .
C29 C 0.92823(18) 0.45027(19) 0.57450(17) 0.0212(5) Uani 1 1 d . . .
C30 C 0.97972(18) 0.42043(19) 0.62625(17) 0.0216(5) Uani 1 1 d . . .
C31 C 1.02317(19) 0.3519(2) 0.59924(18) 0.0247(6) Uani 1 1 d . . .
H31 H 1.0559 0.3314 0.6340 0.030 Uiso 1 1 calc R . .
C32 C 1.01893(19) 0.3123(2) 0.51986(18) 0.0250(6) Uani 1 1 d . . .
H32 H 1.0504 0.2662 0.5019 0.030 Uiso 1 1 calc R . .
C33 C 0.97056(18) 0.33875(19) 0.46811(17) 0.0225(5) Uani 1 1 d . . .
H33 H 0.9689 0.3116 0.4149 0.027 Uiso 1 1 calc R . .
C34 C 0.81276(19) 0.4098(2) 0.31008(17) 0.0232(6) Uani 1 1 d . . .
H34A H 0.8388 0.4726 0.3166 0.028 Uiso 1 1 calc R . .
H34B H 0.7513 0.4067 0.3151 0.028 Uiso 1 1 calc R . .
C35 C 0.8144(2) 0.3417(2) 0.23273(18) 0.0273(6) Uani 1 1 d . . .
H35A H 0.7878 0.3608 0.1917 0.033 Uiso 1 1 calc R . .
H35B H 0.8763 0.3399 0.2311 0.033 Uiso 1 1 calc R . .
C36 C 0.6843(2) 0.2231(2) 0.1628(2) 0.0342(7) Uani 1 1 d . . .
H36A H 0.6946 0.2082 0.1108 0.041 Uiso 1 1 calc R . .
H36B H 0.6515 0.2723 0.1730 0.041 Uiso 1 1 calc R . .
C37 C 0.6315(2) 0.1402(3) 0.1660(3) 0.0461(9) Uani 1 1 d . . .
H37A H 0.6164 0.1567 0.2163 0.055 Uiso 1 1 calc R . .
H37B H 0.5757 0.1165 0.1247 0.055 Uiso 1 1 calc R . .
C38 C 0.6469(2) -0.0088(3) 0.0868(2) 0.0385(8) Uani 1 1 d . . .
H38A H 0.6404 0.0079 0.0416 0.046 Uiso 1 1 calc R . .
H38B H 0.5881 -0.0403 0.0862 0.046 Uiso 1 1 calc R . .
C39 C 0.7107(2) -0.0711(3) 0.08338(19) 0.0360(7) Uani 1 1 d . . .
H39A H 0.6862 -0.1286 0.0368 0.043 Uiso 1 1 calc R . .
H39B H 0.7673 -0.0412 0.0786 0.043 Uiso 1 1 calc R . .
C40 C 0.6582(2) -0.1596(2) 0.1503(2) 0.0371(8) Uani 1 1 d . . .
H40A H 0.6580 -0.2208 0.1126 0.044 Uiso 1 1 calc R . .
H40B H 0.6002 -0.1457 0.1359 0.044 Uiso 1 1 calc R . .
C41 C 0.6747(2) -0.1582(2) 0.2301(2) 0.0346(7) Uani 1 1 d . . .
H41A H 0.6379 -0.2135 0.2299 0.042 Uiso 1 1 calc R . .
H41B H 0.7376 -0.1566 0.2497 0.042 Uiso 1 1 calc R . .
C42 C 0.66232(19) -0.06008(19) 0.35459(18) 0.0251(6) Uani 1 1 d . . .
C43 C 0.7132(2) -0.0989(2) 0.39394(19) 0.0286(6) Uani 1 1 d . . .
H43 H 0.7432 -0.1425 0.3676 0.034 Uiso 1 1 calc R . .
C44 C 0.7214(2) -0.0744(2) 0.4735(2) 0.0309(7) Uani 1 1 d . . .
H44 H 0.7565 -0.1022 0.5001 0.037 Uiso 1 1 calc R . .
C45 C 0.6797(2) -0.0114(2) 0.5130(2) 0.0291(6) Uani 1 1 d . . .
H45 H 0.6862 0.0045 0.5666 0.035 Uiso 1 1 calc R . .
C46 C 0.62670(19) 0.03036(19) 0.47375(18) 0.0253(6) Uani 1 1 d . . .
C47 C 0.5820(2) 0.0969(2) 0.51303(19) 0.0280(6) Uani 1 1 d . . .
C48 C 0.5288(2) 0.1339(2) 0.4730(2) 0.0305(7) Uani 1 1 d . . .
H48 H 0.4988 0.1775 0.4993 0.037 Uiso 1 1 calc R . .
C49 C 0.5187(2) 0.1076(2) 0.3933(2) 0.0331(7) Uani 1 1 d . . .
H49 H 0.4812 0.1333 0.3663 0.040 Uiso 1 1 calc R . .
C50 C 0.5620(2) 0.0455(2) 0.3533(2) 0.0288(6) Uani 1 1 d . . .
H50 H 0.5554 0.0294 0.2996 0.035 Uiso 1 1 calc R . .
C51 C 0.61666(19) 0.00599(19) 0.39334(18) 0.0248(6) Uani 1 1 d . . .
C52 C 0.5500(2) 0.1796(2) 0.6326(2) 0.0318(7) Uani 1 1 d . . .
H52A H 0.4858 0.1550 0.6092 0.038 Uiso 1 1 calc R . .
H52B H 0.5663 0.2402 0.6305 0.038 Uiso 1 1 calc R . .
C53 C 0.5722(2) 0.1889(2) 0.7146(2) 0.0362(8) Uani 1 1 d . . .
H53A H 0.5264 0.2124 0.7398 0.043 Uiso 1 1 calc R . .
H53B H 0.5735 0.1282 0.7160 0.043 Uiso 1 1 calc R . .
C54 C 0.6809(3) 0.2632(3) 0.8349(2) 0.0400(8) Uani 1 1 d . . .
H54A H 0.6844 0.2041 0.8387 0.048 Uiso 1 1 calc R . .
H54B H 0.6356 0.2872 0.8607 0.048 Uiso 1 1 calc R . .
C55 C 0.7695(3) 0.3300(3) 0.8740(2) 0.0396(8) Uani 1 1 d . . .
H55A H 0.7874 0.3388 0.9289 0.047 Uiso 1 1 calc R . .
H55B H 0.8149 0.3060 0.8485 0.047 Uiso 1 1 calc R . .
C56 C 0.8296(2) 0.4909(3) 0.92322(19) 0.0350(7) Uani 1 1 d . . .
H56A H 0.8271 0.4965 0.9758 0.042 Uiso 1 1 calc R . .
H56B H 0.8167 0.5469 0.9178 0.042 Uiso 1 1 calc R . .
C57 C 0.9225(2) 0.4864(3) 0.91571(18) 0.0359(7) Uani 1 1 d . . .
H57A H 0.9641 0.5444 0.9523 0.043 Uiso 1 1 calc R . .
H57B H 0.9399 0.4362 0.9289 0.043 Uiso 1 1 calc R . .
C58 C 1.0177(2) 0.4855(2) 0.83508(18) 0.0304(7) Uani 1 1 d . . .
H58A H 1.0537 0.4675 0.8728 0.036 Uiso 1 1 calc R . .
H58B H 1.0414 0.5511 0.8484 0.036 Uiso 1 1 calc R . .
C59 C 1.0240(2) 0.4300(2) 0.75510(18) 0.0282(6) Uani 1 1 d . . .
H59A H 1.0868 0.4344 0.7541 0.034 Uiso 1 1 calc R . .
H59B H 0.9956 0.3650 0.7397 0.034 Uiso 1 1 calc R . .
C60 C 0.4043(3) 0.3465(4) 0.4940(3) 0.0676(14) Uani 1 1 d . . .
C61 C 0.3128(3) 0.2977(3) 0.4792(2) 0.0462(10) Uani 1 1 d . . .
C62 C 0.2555(2) 0.3526(3) 0.6681(2) 0.0441(9) Uani 1 1 d . . .
C63 C 0.3447(2) 0.3384(2) 0.6694(2) 0.0344(7) Uani 1 1 d . . .
C64 C 0.9106(4) 0.7833(3) 0.1121(3) 0.0636(13) Uani 1 1 d . . .
C65 C 0.9380(3) 0.8816(3) 0.1270(3) 0.0523(10) Uani 1 1 d . . .
C66 C 0.5752(3) 0.2741(3) -0.0052(3) 0.0536(10) Uani 1 1 d . . .
C67 C 0.5142(2) 0.2445(2) 0.0342(2) 0.0353(7) Uani 1 1 d . . .
C68 C 0.6326(5) -0.0862(6) 0.8442(5) 0.102(3) Uani 1 1 d . . .
C69 C 0.5926(3) -0.0073(4) 0.8523(3) 0.0577(12) Uani 1 1 d . . .
C70 C 0.8070(4) 0.0970(4) 0.7409(3) 0.0692(14) Uani 1 1 d . . .
C71 C 0.7669(4) -0.0017(4) 0.7183(3) 0.0610(13) Uani 1 1 d . . .
C72 C 0.8876(3) 0.9255(3) 0.9430(3) 0.0580(12) Uani 1 1 d . . .
C73 C 0.8299(3) 0.8432(3) 0.9374(3) 0.0523(11) Uani 1 1 d . . .
N1 N 0.30376(15) 0.56814(15) 0.31673(13) 0.0181(4) Uani 1 1 d . . .
N2 N -0.19036(15) 0.11546(15) 0.37301(13) 0.0180(4) Uani 1 1 d . . .
N3 N -0.09324(15) 0.09642(15) 0.28862(13) 0.0184(4) Uani 1 1 d . . .
N4 N 0.24483(15) 0.37578(16) 0.23155(14) 0.0204(5) Uani 1 1 d . . .
N5 N 0.37131(17) 0.39095(18) 0.13504(16) 0.0287(6) Uani 1 1 d . . .
H5A H 0.3873 0.3430 0.1452 0.034 Uiso 1 1 calc R A 1
H5B H 0.3250 0.3677 0.0915 0.034 Uiso 1 1 calc R A 1
N6 N 0.41591(16) 0.57517(17) 0.21417(15) 0.0249(5) Uani 1 1 d . . .
H6A H 0.3900 0.6240 0.2196 0.030 Uiso 1 1 calc R A 1
H6B H 0.4678 0.5949 0.2522 0.030 Uiso 1 1 calc R A 1
N7 N 0.2403(3) 0.2615(3) 0.4696(2) 0.0632(12) Uani 1 1 d . . .
N8 N 0.4137(2) 0.3270(2) 0.6699(2) 0.0417(7) Uani 1 1 d . . .
N9 N 0.9590(3) 0.9574(3) 0.1382(3) 0.0637(11) Uani 1 1 d . . .
N10 N 0.4665(2) 0.2220(2) 0.06493(19) 0.0418(7) Uani 1 1 d . . .
N11 N 0.5605(3) 0.0528(3) 0.8579(3) 0.0705(12) Uani 1 1 d . . .
N12 N 0.7367(4) -0.0766(4) 0.6997(3) 0.0868(16) Uani 1 1 d . . .
N13 N 0.7842(3) 0.7784(3) 0.9336(2) 0.0734(14) Uani 1 1 d . . .
O1 O 0.86387(14) 0.38570(14) 0.36657(12) 0.0244(4) Uani 1 1 d . . .
O2 O 0.76610(15) 0.25275(15) 0.21911(13) 0.0297(5) Uani 1 1 d . . .
O3 O 0.68124(16) 0.07097(17) 0.15620(18) 0.0458(7) Uani 1 1 d . . .
O4 O 0.72731(15) -0.09224(15) 0.14998(12) 0.0290(5) Uani 1 1 d . . .
O5 O 0.65183(15) -0.07780(15) 0.27775(13) 0.0297(5) Uani 1 1 d . . .
O6 O 0.59812(16) 0.11881(15) 0.59071(14) 0.0317(5) Uani 1 1 d . . .
O7 O 0.65665(16) 0.25018(15) 0.75542(14) 0.0306(5) Uani 1 1 d . . .
O8 O 0.76190(16) 0.41468(16) 0.86878(13) 0.0313(5) Uani 1 1 d . . .
O9 O 0.92751(14) 0.47138(16) 0.83949(12) 0.0282(5) Uani 1 1 d . . .
O10 O 0.98057(14) 0.46450(14) 0.70232(12) 0.0248(4) Uani 1 1 d . . .
F1 F 0.8946(2) 0.27172(18) 0.08995(15) 0.0614(7) Uani 1 1 d . . .
F2 F 0.9530(2) 0.1599(2) 0.0210(2) 0.0761(9) Uani 1 1 d . . .
F3 F 0.9076(2) 0.2589(3) -0.0299(2) 0.0773(10) Uani 1 1 d . . .
F4 F 0.8268(3) 0.1086(3) -0.07902(19) 0.1130(15) Uani 1 1 d . . .
F5 F 0.7699(2) 0.2201(2) -0.0105(2) 0.0750(9) Uani 1 1 d . . .
F6 F 0.8171(2) 0.1234(2) 0.03933(18) 0.0671(8) Uani 1 1 d . . .
F7 F 0.2745(3) 0.5346(3) 0.9573(3) 0.1211(18) Uani 1 1 d . . .
F8 F 0.2872(2) 0.39368(19) 0.9573(2) 0.0706(8) Uani 1 1 d . . .
F9 F 0.2052(2) 0.4069(3) 0.8536(3) 0.1169(16) Uani 1 1 d . . .
F10 F 0.3364(3) 0.3669(2) 0.84698(19) 0.0832(10) Uani 1 1 d . . .
F11 F 0.3229(2) 0.5065(2) 0.84973(18) 0.0754(9) Uani 1 1 d . . .
F12 F 0.4021(2) 0.4963(3) 0.95439(18) 0.0907(12) Uani 1 1 d . . .
F13 F 0.5763(2) 0.4189(2) 0.42781(16) 0.0695(8) Uani 1 1 d . . .
F14 F 0.60783(19) 0.4644(2) 0.3356(2) 0.0776(10) Uani 1 1 d . . .
F15 F 0.61185(16) 0.32020(19) 0.32559(18) 0.0586(7) Uani 1 1 d . . .
F16 F 0.5028(3) 0.3449(2) 0.24613(16) 0.0822(11) Uani 1 1 d . . .
F17 F 0.47126(18) 0.2977(2) 0.33611(19) 0.0637(7) Uani 1 1 d . . .
F18 F 0.46810(14) 0.44327(16) 0.34876(14) 0.0455(5) Uani 1 1 d . . .
F19 F 0.10174(16) 0.19378(18) 0.67559(16) 0.0587(7) Uani 1 1 d . . .
F20 F 0.0202(2) 0.08952(17) 0.70491(14) 0.0574(7) Uani 1 1 d . . .
F21 F -0.04236(18) 0.19138(17) 0.67017(15) 0.0531(6) Uani 1 1 d . . .
F22 F -0.07783(18) 0.04231(19) 0.58972(17) 0.0657(8) Uani 1 1 d . . .
F23 F 0.00371(17) 0.14310(15) 0.55961(13) 0.0456(5) Uani 1 1 d . . .
F24 F 0.06533(17) 0.04246(16) 0.59546(14) 0.0491(6) Uani 1 1 d . . .
P1 P 0.86294(8) 0.19251(9) 0.00517(6) 0.0494(3) Uani 1 1 d . . .
P2 P 0.30335(8) 0.44692(9) 0.90162(7) 0.0547(3) Uani 1 1 d . . .
P3 P 0.54080(6) 0.38271(7) 0.33662(6) 0.0345(2) Uani 1 1 d . . .
P4 P 0.01320(6) 0.11740(5) 0.63238(5) 0.02889(17) Uani 1 1 d . . .
Pd1 Pd 0.334300(13) 0.475615(14) 0.226165(12) 0.01836(7) Uani 1 1 d . A .

loop_
_atom_site_aniso_label
_atom_site_aniso_U_11
_atom_site_aniso_U_22
_atom_site_aniso_U_33
_atom_site_aniso_U_23
_atom_site_aniso_U_13
_atom_site_aniso_U_12
C1 0.0217(13) 0.0228(13) 0.0255(14) 0.0093(11) 0.0031(11) 0.0088(11)
C2 0.0233(13) 0.0244(13) 0.0214(13) 0.0090(11) 0.0026(11) 0.0080(11)
C3 0.0159(12) 0.0168(11) 0.0201(12) 0.0094(10) 0.0048(10) 0.0023(9)
C4 0.0209(13) 0.0220(13) 0.0215(13) 0.0110(11) 0.0051(10) 0.0076(10)
C5 0.0223(13) 0.0222(13) 0.0203(13) 0.0105(11) 0.0046(10) 0.0060(11)
C6 0.0241(13) 0.0249(13) 0.0201(13) 0.0106(11) 0.0063(11) 0.0058(11)
C7 0.0213(13) 0.0219(13) 0.0208(13) 0.0108(11) 0.0048(10) 0.0071(10)
C8 0.0151(11) 0.0157(11) 0.0206(12) 0.0082(10) 0.0042(9) 0.0013(9)
C9 0.0205(13) 0.0203(12) 0.0191(12) 0.0091(10) 0.0045(10) 0.0042(10)
C10 0.0195(12) 0.0181(12) 0.0239(13) 0.0097(10) 0.0059(10) 0.0043(10)
C11 0.0221(13) 0.0154(12) 0.0211(13) 0.0032(10) 0.0076(10) -0.0015(10)
C12 0.0184(12) 0.0208(12) 0.0212(13) 0.0068(10) 0.0058(10) 0.0034(10)
C13 0.0181(12) 0.0230(13) 0.0217(13) 0.0096(11) 0.0046(10) 0.0034(10)
C14 0.0170(12) 0.0167(12) 0.0214(13) 0.0063(10) 0.0077(10) 0.0046(10)
C15 0.0170(12) 0.0225(13) 0.0248(14) 0.0096(11) 0.0045(10) 0.0043(10)
C16 0.0216(13) 0.0208(13) 0.0218(13) 0.0098(11) 0.0053(10) 0.0041(10)
C17 0.0199(13) 0.0233(13) 0.0329(15) 0.0142(12) 0.0100(11) 0.0072(11)
C18 0.0163(12) 0.0235(13) 0.0322(15) 0.0130(12) 0.0074(11) 0.0062(10)
C19 0.0182(12) 0.0175(12) 0.0202(13) 0.0056(10) 0.0061(10) 0.0026(10)
C20 0.0190(13) 0.0245(13) 0.0265(14) 0.0126(11) 0.0051(11) 0.0060(11)
C21 0.0173(13) 0.0254(14) 0.0284(15) 0.0106(12) 0.0045(11) 0.0038(11)
C22A 0.027(3) 0.028(3) 0.036(3) 0.014(2) 0.022(2) 0.009(2)
C22B 0.036(12) 0.036(9) 0.045(11) 0.023(8) 0.028(10) 0.013(9)
C23A 0.031(3) 0.027(2) 0.034(2) 0.0159(18) 0.020(2) 0.009(2)
C23B 0.019(7) 0.038(9) 0.049(9) 0.026(8) 0.024(7) 0.015(6)
C24 0.0153(12) 0.0183(12) 0.0260(14) 0.0089(11) 0.0050(10) -0.0007(10)
C25 0.0219(13) 0.0180(12) 0.0221(13) 0.0075(10) 0.0048(10) 0.0004(10)
C26 0.0274(15) 0.0246(14) 0.0267(15) 0.0115(12) 0.0036(12) 0.0063(12)
C27 0.0306(15) 0.0205(13) 0.0300(15) 0.0092(12) 0.0083(12) 0.0101(12)
C28 0.0262(14) 0.0212(13) 0.0238(14) 0.0075(11) 0.0065(11) 0.0038(11)
C29 0.0171(12) 0.0191(12) 0.0263(14) 0.0094(11) 0.0058(10) -0.0002(10)
C30 0.0191(13) 0.0224(13) 0.0233(13) 0.0105(11) 0.0048(10) 0.0009(10)
C31 0.0197(13) 0.0271(14) 0.0299(15) 0.0147(12) 0.0047(11) 0.0062(11)
C32 0.0218(13) 0.0236(14) 0.0316(15) 0.0112(12) 0.0098(12) 0.0065(11)
C33 0.0200(13) 0.0220(13) 0.0247(14) 0.0093(11) 0.0063(11) 0.0021(10)
C34 0.0227(13) 0.0226(13) 0.0248(14) 0.0115(11) 0.0040(11) 0.0041(11)
C35 0.0289(15) 0.0274(15) 0.0251(14) 0.0108(12) 0.0068(12) 0.0044(12)
C36 0.0277(16) 0.0326(17) 0.0376(18) 0.0135(14) -0.0021(13) 0.0077(13)
C37 0.0259(17) 0.042(2) 0.069(3) 0.025(2) 0.0032(17) 0.0089(15)
C38 0.0299(17) 0.052(2) 0.0312(17) 0.0178(16) 0.0009(13) 0.0057(15)
C39 0.0346(17) 0.047(2) 0.0219(15) 0.0079(14) 0.0083(13) 0.0083(15)
C40 0.0345(18) 0.0292(16) 0.0314(17) -0.0001(13) 0.0044(14) -0.0041(14)
C41 0.0378(18) 0.0222(14) 0.0390(18) 0.0067(13) 0.0141(15) 0.0011(13)
C42 0.0214(13) 0.0190(13) 0.0326(15) 0.0091(12) 0.0087(12) -0.0016(11)
C43 0.0280(15) 0.0200(13) 0.0384(17) 0.0102(12) 0.0130(13) 0.0045(11)
C44 0.0325(16) 0.0260(15) 0.0394(18) 0.0175(14) 0.0099(14) 0.0096(13)
C45 0.0319(16) 0.0227(14) 0.0345(16) 0.0124(13) 0.0112(13) 0.0055(12)
C46 0.0229(14) 0.0181(13) 0.0345(16) 0.0101(12) 0.0106(12) 0.0005(11)
C47 0.0270(15) 0.0191(13) 0.0383(17) 0.0116(12) 0.0116(13) 0.0016(11)
C48 0.0247(15) 0.0212(14) 0.0445(19) 0.0104(13) 0.0115(13) 0.0053(12)
C49 0.0269(15) 0.0286(16) 0.0461(19) 0.0187(15) 0.0062(14) 0.0072(13)
C50 0.0245(14) 0.0241(14) 0.0361(17) 0.0127(13) 0.0060(12) 0.0005(12)
C51 0.0199(13) 0.0191(13) 0.0353(16) 0.0117(12) 0.0093(12) -0.0006(10)
C52 0.0308(16) 0.0208(14) 0.0430(19) 0.0086(13) 0.0184(14) 0.0028(12)
C53 0.045(2) 0.0222(14) 0.045(2) 0.0132(14) 0.0257(16) 0.0004(14)
C54 0.057(2) 0.0380(18) 0.0391(19) 0.0256(16) 0.0214(17) 0.0154(17)
C55 0.053(2) 0.0408(19) 0.0335(18) 0.0221(16) 0.0108(16) 0.0173(17)
C56 0.0407(18) 0.0413(19) 0.0204(14) 0.0092(13) 0.0081(13) 0.0091(15)
C57 0.0391(18) 0.047(2) 0.0195(14) 0.0130(14) 0.0030(13) 0.0111(15)
C58 0.0246(15) 0.0409(18) 0.0260(15) 0.0148(14) 0.0024(12) 0.0098(13)
C59 0.0258(15) 0.0365(16) 0.0255(15) 0.0157(13) 0.0049(12) 0.0100(13)
C60 0.056(3) 0.092(4) 0.069(3) 0.041(3) 0.031(3) 0.017(3)
C61 0.064(3) 0.041(2) 0.0333(19) 0.0139(16) 0.0048(18) 0.023(2)
C62 0.0307(18) 0.058(2) 0.050(2) 0.0261(19) 0.0109(16) 0.0192(17)
C63 0.0331(18) 0.0309(16) 0.0354(18) 0.0130(14) 0.0019(14) 0.0054(14)
C64 0.076(3) 0.043(2) 0.055(3) 0.007(2) 0.010(2) 0.006(2)
C65 0.057(3) 0.051(3) 0.042(2) 0.0079(19) 0.0133(19) 0.018(2)
C66 0.057(3) 0.058(3) 0.055(3) 0.027(2) 0.025(2) 0.012(2)
C67 0.0384(18) 0.0327(17) 0.0304(17) 0.0097(14) 0.0038(14) 0.0086(14)
C68 0.111(5) 0.133(6) 0.152(7) 0.112(6) 0.088(5) 0.082(5)
C69 0.045(2) 0.078(3) 0.063(3) 0.040(3) 0.018(2) 0.014(2)
C70 0.089(4) 0.061(3) 0.074(3) 0.032(3) 0.043(3) 0.028(3)
C71 0.084(4) 0.071(3) 0.065(3) 0.046(3) 0.042(3) 0.051(3)
C72 0.049(2) 0.039(2) 0.071(3) 0.008(2) 0.013(2) 0.0040(19)
C73 0.042(2) 0.048(2) 0.044(2) -0.0067(18) 0.0144(18) 0.0052(19)
N1 0.0167(10) 0.0168(10) 0.0201(11) 0.0070(9) 0.0056(8) 0.0017(8)
N2 0.0168(10) 0.0157(10) 0.0201(11) 0.0061(9) 0.0061(8) 0.0003(8)
N3 0.0178(11) 0.0160(10) 0.0200(11) 0.0055(9) 0.0067(9) 0.0016(8)
N4 0.0178(11) 0.0175(10) 0.0245(12) 0.0058(9) 0.0077(9) 0.0032(9)
N5 0.0218(12) 0.0273(13) 0.0316(14) 0.0038(11) 0.0114(10) 0.0038(10)
N6 0.0200(11) 0.0256(12) 0.0292(13) 0.0107(10) 0.0101(10) 0.0013(10)
N7 0.070(3) 0.044(2) 0.055(2) 0.0172(18) -0.023(2) 0.0064(19)
N8 0.0317(16) 0.0380(16) 0.0486(19) 0.0150(14) 0.0009(13) 0.0062(13)
N9 0.081(3) 0.047(2) 0.063(3) 0.0114(19) 0.030(2) 0.024(2)
N10 0.0383(17) 0.0487(18) 0.0364(16) 0.0162(14) 0.0076(13) 0.0086(14)
N11 0.047(2) 0.064(3) 0.092(3) 0.027(3) 0.013(2) 0.007(2)
N12 0.123(5) 0.070(3) 0.109(4) 0.060(3) 0.054(4) 0.053(3)
N13 0.059(2) 0.064(3) 0.058(2) -0.017(2) 0.032(2) -0.018(2)
O1 0.0255(10) 0.0244(10) 0.0221(10) 0.0085(8) 0.0038(8) 0.0072(8)
O2 0.0307(11) 0.0244(10) 0.0272(11) 0.0092(9) -0.0032(9) 0.0023(9)
O3 0.0268(12) 0.0269(12) 0.0674(19) 0.0128(12) -0.0107(12) 0.0024(10)
O4 0.0284(11) 0.0282(11) 0.0233(10) 0.0044(9) 0.0045(9) 0.0028(9)
O5 0.0310(11) 0.0253(11) 0.0336(12) 0.0107(9) 0.0127(9) 0.0055(9)
O6 0.0377(13) 0.0239(10) 0.0368(12) 0.0112(9) 0.0171(10) 0.0097(9)
O7 0.0371(12) 0.0268(11) 0.0353(12) 0.0167(10) 0.0179(10) 0.0068(9)
O8 0.0367(12) 0.0367(12) 0.0255(11) 0.0167(10) 0.0084(9) 0.0116(10)
O9 0.0271(11) 0.0382(12) 0.0211(10) 0.0138(9) 0.0040(8) 0.0103(9)
O10 0.0259(10) 0.0272(10) 0.0227(10) 0.0112(8) 0.0048(8) 0.0086(8)
F1 0.084(2) 0.0531(15) 0.0452(14) 0.0171(12) 0.0117(13) 0.0210(14)
F2 0.0713(19) 0.103(2) 0.088(2) 0.055(2) 0.0346(17) 0.0577(19)
F3 0.0616(18) 0.126(3) 0.091(2) 0.079(2) 0.0347(16) 0.0456(19)
F4 0.176(4) 0.110(3) 0.0428(18) 0.0172(19) 0.016(2) 0.050(3)
F5 0.0621(18) 0.111(3) 0.098(2) 0.079(2) 0.0312(16) 0.0452(18)
F6 0.082(2) 0.0658(18) 0.0732(19) 0.0443(16) 0.0230(16) 0.0282(16)
F7 0.163(4) 0.073(2) 0.168(4) 0.041(3) 0.138(4) 0.039(2)
F8 0.0674(18) 0.0505(15) 0.097(2) 0.0242(16) 0.0396(17) 0.0135(14)
F9 0.0410(17) 0.135(4) 0.176(4) 0.084(3) -0.008(2) 0.011(2)
F10 0.112(3) 0.070(2) 0.070(2) 0.0116(16) 0.0390(19) 0.051(2)
F11 0.080(2) 0.095(2) 0.0617(18) 0.0360(17) 0.0299(16) 0.0229(18)
F12 0.066(2) 0.133(3) 0.0552(18) 0.035(2) 0.0092(15) -0.017(2)
F13 0.080(2) 0.0770(19) 0.0457(15) 0.0270(14) -0.0114(13) 0.0297(16)
F14 0.0560(16) 0.0694(18) 0.155(3) 0.079(2) 0.0547(19) 0.0303(14)
F15 0.0419(13) 0.0676(16) 0.096(2) 0.0515(16) 0.0318(13) 0.0348(12)
F16 0.124(3) 0.098(2) 0.0389(14) 0.0280(15) 0.0187(16) 0.072(2)
F17 0.0468(14) 0.0651(17) 0.092(2) 0.0390(16) 0.0294(14) 0.0152(13)
F18 0.0323(11) 0.0496(13) 0.0510(13) 0.0137(11) 0.0059(9) 0.0213(10)
F19 0.0386(13) 0.0566(15) 0.0577(15) 0.0100(12) -0.0006(11) -0.0088(11)
F20 0.097(2) 0.0509(14) 0.0427(13) 0.0280(11) 0.0274(13) 0.0355(14)
F21 0.0675(16) 0.0444(13) 0.0573(15) 0.0197(11) 0.0260(13) 0.0310(12)
F22 0.0498(15) 0.0530(15) 0.0661(17) 0.0022(13) 0.0114(13) -0.0122(12)
F23 0.0655(15) 0.0421(12) 0.0385(12) 0.0214(10) 0.0137(11) 0.0255(11)
F24 0.0641(15) 0.0517(13) 0.0471(13) 0.0227(11) 0.0223(11) 0.0414(12)
P1 0.0617(7) 0.0668(7) 0.0328(5) 0.0243(5) 0.0149(5) 0.0390(6)
P2 0.0388(5) 0.0643(7) 0.0503(6) 0.0055(5) 0.0199(5) 0.0144(5)
P3 0.0229(4) 0.0533(5) 0.0403(5) 0.0300(4) 0.0090(3) 0.0159(4)
P4 0.0327(4) 0.0232(4) 0.0300(4) 0.0101(3) 0.0049(3) 0.0095(3)
Pd1 0.01487(10) 0.01730(10) 0.02193(11) 0.00566(8) 0.00788(7) 0.00222(7)

loop_
_atom_type_symbol
_atom_type_description
_atom_type_scat_dispersion_real
_atom_type_scat_dispersion_imag
_atom_type_scat_source
C C 0.0033 0.0016 'International Tables Vol C Tables 4.2.6.8 and 6.1.1.4'
H H 0.0000 0.0000 'International Tables Vol C Tables 4.2.6.8 and 6.1.1.4'
N N 0.0061 0.0033 'International Tables Vol C Tables 4.2.6.8 and 6.1.1.4'
O O 0.0106 0.0060 'International Tables Vol C Tables 4.2.6.8 and 6.1.1.4'
F F 0.0171 0.0103 'International Tables Vol C Tables 4.2.6.8 and 6.1.1.4'
P P 0.1023 0.0942 'International Tables Vol C Tables 4.2.6.8 and 6.1.1.4'
Pd Pd -0.9988 1.0072 'International Tables Vol C Tables 4.2.6.8 and 6.1.1.4'
S S 0.1246 0.1234 'International Tables Vol C Tables 4.2.6.8 and 6.1.1.4'

loop_
_geom_angle_atom_site_label_1
_geom_angle_atom_site_label_2
_geom_angle_atom_site_label_3
_geom_angle
_geom_angle_site_symmetry_1
_geom_angle_site_symmetry_3
N1 C1 C2 122.1(3) . .
C1 C2 C3 119.8(3) . .
C4 C3 C2 117.3(3) . .
C4 C3 C8 121.4(2) . .
C2 C3 C8 121.3(2) . .
C5 C4 C3 120.0(3) . .
N1 C5 C4 122.4(3) . .
N2 C6 C7 120.1(3) . .
C6 C7 C8 120.2(3) . 2_566
C7 C8 C9 117.8(2) 2_566 .
C7 C8 C3 121.1(2) 2_566 .
C9 C8 C3 121.1(2) . .
C10 C9 C8 120.3(3) 2_566 .
N2 C10 C9 120.3(2) . 2_566
N2 C11 N3 109.4(2) . .
N3 C12 C13 119.9(3) . .
C12 C13 C14 120.2(3) . .
C13 C14 C15 118.3(2) . .
C13 C14 C19 120.4(2) . .
C15 C14 C19 121.2(2) . .
C16 C15 C14 120.0(3) . .
N3 C16 C15 119.9(3) . .
N4 C17 C18 122.3(3) . .
C17 C18 C19 119.4(3) . .
C18 C19 C20 118.0(2) . .
C18 C19 C14 119.7(2) . .
C20 C19 C14 122.3(2) . .
C21 C20 C19 119.4(3) . .
N4 C21 C20 121.8(3) . .
C23A C22A N5 108.7(5) . .
N5 C22B C23B 109(2) . .
N6 C23A C22A 106.1(4) . .
C22B C23B N6 109.0(13) . .
C33 C24 C29 120.2(3) . .
C33 C24 C25 121.7(3) . .
C29 C24 C25 118.0(3) . .
O1 C25 C26 125.2(3) . .
O1 C25 C24 113.7(2) . .
C26 C25 C24 121.1(3) . .
C25 C26 C27 119.6(3) . .
C28 C27 C26 121.3(3) . .
C27 C28 C29 120.1(3) . .
C28 C29 C24 119.9(3) . .
C28 C29 C30 121.9(3) . .
C24 C29 C30 118.1(3) . .
O10 C30 C31 124.6(3) . .
O10 C30 C29 114.6(2) . .
C31 C30 C29 120.8(3) . .
C30 C31 C32 119.8(3) . .
C33 C32 C31 121.4(3) . .
C32 C33 C24 119.5(3) . .
O1 C34 C35 106.2(2) . .
O2 C35 C34 110.3(2) . .
O2 C36 C37 108.9(3) . .
O3 C37 C36 110.0(3) . .
O3 C38 C39 108.1(3) . .
O4 C39 C38 112.4(3) . .
O4 C40 C41 107.8(3) . .
O5 C41 C40 107.0(3) . .
C43 C42 O5 124.6(3) . .
C43 C42 C51 120.8(3) . .
O5 C42 C51 114.6(3) . .
C42 C43 C44 120.2(3) . .
C45 C44 C43 121.2(3) . .
C44 C45 C46 119.9(3) . .
C45 C46 C51 119.9(3) . .
C45 C46 C47 121.7(3) . .
C51 C46 C47 118.4(3) . .
O6 C47 C48 125.3(3) . .
O6 C47 C46 114.4(3) . .
C48 C47 C46 120.4(3) . .
C47 C48 C49 120.2(3) . .
C50 C49 C48 121.5(3) . .
C49 C50 C51 119.1(3) . .
C50 C51 C46 120.3(3) . .
C50 C51 C42 121.6(3) . .
C46 C51 C42 118.0(3) . .
O6 C52 C53 108.6(3) . .
O7 C53 C52 109.9(3) . .
O7 C54 C55 109.2(3) . .
O8 C55 C54 108.5(3) . .
O8 C56 C57 115.3(3) . .
O9 C57 C56 110.4(3) . .
O9 C58 C59 110.5(3) . .
O10 C59 C58 108.9(3) . .
N7 C61 C60 177.8(5) . .
N8 C63 C62 179.5(5) . .
N9 C65 C64 179.7(6) . .
N10 C67 C66 179.5(4) . .
N11 C69 C68 179.0(7) . .
N12 C71 C70 178.7(6) . .
N13 C73 C72 179.4(5) . .
C5 N1 C1 118.4(2) . .
C5 N1 Pd1 120.39(19) . .
C1 N1 Pd1 121.21(19) . .
C6 N2 C10 121.2(2) . .
C6 N2 C11 118.9(2) . .
C10 N2 C11 119.9(2) . .
C12 N3 C16 121.7(2) . .
C12 N3 C11 118.7(2) . .
C16 N3 C11 119.6(2) . .
C17 N4 C21 119.0(2) . .
C17 N4 Pd1 116.86(19) . .
C21 N4 Pd1 124.05(19) . .
C22B N5 C22A 27.0(13) . .
C22B N5 Pd1 113.2(8) . .
C22A N5 Pd1 108.2(2) . .
C23A N6 C23B 28.9(7) . .
C23A N6 Pd1 110.6(2) . .
C23B N6 Pd1 102.7(6) . .
C25 O1 C34 117.8(2) . .
C36 O2 C35 113.8(2) . .
C38 O3 C37 115.2(3) . .
C39 O4 C40 114.2(3) . .
C42 O5 C41 118.4(3) . .
C47 O6 C52 117.2(3) . .
C54 O7 C53 112.6(3) . .
C55 O8 C56 114.0(3) . .
C57 O9 C58 111.0(2) . .
C30 O10 C59 116.3(2) . .
F1 P1 F2 89.44(18) . .
F1 P1 F5 91.66(18) . .
F2 P1 F5 176.8(2) . .
F1 P1 F3 91.15(19) . .
F2 P1 F3 90.69(17) . .
F5 P1 F3 92.25(15) . .
F1 P1 F4 176.5(2) . .
F2 P1 F4 91.4(2) . .
F5 P1 F4 87.4(2) . .
F3 P1 F4 92.2(2) . .
F1 P1 F6 89.88(16) . .
F2 P1 F6 89.16(17) . .
F5 P1 F6 87.88(16) . .
F3 P1 F6 179.0(2) . .
F4 P1 F6 86.8(2) . .
F9 P2 F10 93.2(3) . .
F9 P2 F12 175.1(3) . .
F10 P2 F12 91.5(2) . .
F9 P2 F7 89.3(3) . .
F10 P2 F7 175.9(2) . .
F12 P2 F7 85.9(3) . .
F9 P2 F8 90.5(2) . .
F10 P2 F8 92.59(19) . .
F12 P2 F8 90.68(18) . .
F7 P2 F8 90.59(19) . .
F9 P2 F11 91.9(2) . .
F10 P2 F11 89.72(19) . .
F12 P2 F11 86.72(19) . .
F7 P2 F11 87.0(2) . .
F8 P2 F11 176.57(19) . .
F14 P3 F16 91.0(2) . .
F14 P3 F13 90.7(2) . .
F16 P3 F13 178.2(2) . .
F14 P3 F15 91.11(14) . .
F16 P3 F15 90.48(16) . .
F13 P3 F15 90.08(16) . .
F14 P3 F18 90.58(14) . .
F16 P3 F18 90.16(14) . .
F13 P3 F18 89.23(14) . .
F15 P3 F18 178.19(14) . .
F14 P3 F17 179.1(2) . .
F16 P3 F17 88.1(2) . .
F13 P3 F17 90.21(17) . .
F15 P3 F17 88.75(14) . .
F18 P3 F17 89.58(14) . .
F23 P4 F19 90.84(15) . .
F23 P4 F24 90.34(12) . .
F19 P4 F24 92.07(15) . .
F23 P4 F22 89.14(16) . .
F19 P4 F22 178.37(17) . .
F24 P4 F22 89.56(15) . .
F23 P4 F20 178.42(16) . .
F19 P4 F20 90.73(16) . .
F24 P4 F20 89.78(13) . .
F22 P4 F20 89.29(17) . .
F23 P4 F21 90.62(13) . .
F19 P4 F21 89.48(15) . .
F24 P4 F21 178.17(15) . .
F22 P4 F21 88.90(15) . .
F20 P4 F21 89.22(14) . .
N6 Pd1 N4 175.52(10) . .
N6 Pd1 N1 91.60(10) . .
N4 Pd1 N1 88.99(9) . .
N6 Pd1 N5 84.02(11) . .
N4 Pd1 N5 95.39(10) . .
N1 Pd1 N5 175.61(10) . .

loop_
_geom_bond_atom_site_label_1
_geom_bond_atom_site_label_2
_geom_bond_distance
_geom_bond_site_symmetry_2
C1 N1 1.345(4) .
C1 C2 1.383(4) .
C2 C3 1.397(4) .
C3 C4 1.391(4) .
C3 C8 1.480(4) .
C4 C5 1.377(4) .
C5 N1 1.345(4) .
C6 N2 1.352(4) .
C6 C7 1.377(4) .
C7 C8 1.396(4) 2_566
C8 C7 1.396(4) 2_566
C8 C9 1.401(4) .
C9 C10 1.368(4) 2_566
C10 N2 1.354(4) .
C10 C9 1.368(4) 2_566
C11 N2 1.473(3) .
C11 N3 1.474(3) .
C12 N3 1.347(4) .
C12 C13 1.376(4) .
C13 C14 1.396(4) .
C14 C15 1.398(4) .
C14 C19 1.478(4) .
C15 C16 1.373(4) .
C16 N3 1.358(4) .
C17 N4 1.343(4) .
C17 C18 1.379(4) .
C18 C19 1.393(4) .
C19 C20 1.399(4) .
C20 C21 1.386(4) .
C21 N4 1.345(4) .
C22A C23A 1.507(8) .
C22A N5 1.527(6) .
C22B N5 1.253(17) .
C22B C23B 1.50(3) .
C23A N6 1.489(5) .
C23B N6 1.593(15) .
C24 C33 1.419(4) .
C24 C29 1.421(4) .
C24 C25 1.431(4) .
C25 O1 1.364(3) .
C25 C26 1.369(4) .
C26 C27 1.416(4) .
C27 C28 1.365(4) .
C28 C29 1.414(4) .
C29 C30 1.428(4) .
C30 O10 1.372(4) .
C30 C31 1.377(4) .
C31 C32 1.409(4) .
C32 C33 1.368(4) .
C34 O1 1.432(3) .
C34 C35 1.503(4) .
C35 O2 1.432(4) .
C36 O2 1.417(4) .
C36 C37 1.498(5) .
C37 O3 1.433(4) .
C38 O3 1.422(5) .
C38 C39 1.516(5) .
C39 O4 1.427(4) .
C40 O4 1.429(4) .
C40 C41 1.499(5) .
C41 O5 1.431(4) .
C42 C43 1.368(4) .
C42 O5 1.371(4) .
C42 C51 1.435(4) .
C43 C44 1.409(5) .
C44 C45 1.364(5) .
C45 C46 1.420(4) .
C46 C51 1.421(4) .
C46 C47 1.432(4) .
C47 O6 1.368(4) .
C47 C48 1.374(5) .
C48 C49 1.405(5) .
C49 C50 1.378(5) .
C50 C51 1.417(4) .
C52 O6 1.435(4) .
C52 C53 1.497(5) .
C53 O7 1.432(4) .
C54 O7 1.432(4) .
C54 C55 1.512(6) .
C55 O8 1.424(4) .
C56 O8 1.426(4) .
C56 C57 1.514(5) .
C57 O9 1.415(4) .
C58 O9 1.435(4) .
C58 C59 1.505(4) .
C59 O10 1.437(4) .
C60 C61 1.469(7) .
C61 N7 1.159(6) .
C62 C63 1.459(5) .
C63 N8 1.131(5) .
C64 C65 1.486(7) .
C65 N9 1.147(6) .
C66 C67 1.460(6) .
C67 N10 1.136(5) .
C68 C69 1.472(8) .
C69 N11 1.136(6) .
C70 C71 1.493(8) .
C71 N12 1.130(7) .
C72 C73 1.455(7) .
C73 N13 1.153(6) .
N1 Pd1 2.033(2) .
N4 Pd1 2.031(2) .
N5 Pd1 2.039(3) .
N6 Pd1 2.019(2) .
F1 P1 1.597(3) .
F2 P1 1.603(3) .
F3 P1 1.606(3) .
F4 P1 1.623(4) .
F5 P1 1.604(3) .
F6 P1 1.633(3) .
F7 P2 1.621(4) .
F8 P2 1.626(3) .
F9 P2 1.560(4) .
F10 P2 1.568(3) .
F11 P2 1.652(3) .
F12 P2 1.606(3) .
F13 P3 1.591(3) .
F14 P3 1.576(3) .
F15 P3 1.607(2) .
F16 P3 1.581(3) .
F17 P3 1.625(3) .
F18 P3 1.608(2) .
F19 P4 1.584(2) .
F20 P4 1.601(2) .
F21 P4 1.623(2) .
F22 P4 1.600(3) .
F23 P4 1.583(2) .
F24 P4 1.589(2) .

loop_
_geom_torsion_atom_site_label_1
_geom_torsion_atom_site_label_2
_geom_torsion_atom_site_label_3
_geom_torsion_atom_site_label_4
_geom_torsion
_geom_torsion_site_symmetry_1
_geom_torsion_site_symmetry_4
N1 C1 C2 C3 0.5(4) . .
C1 C2 C3 C4 -0.7(4) . .
C1 C2 C3 C8 178.5(3) . .
C2 C3 C4 C5 0.5(4) . .
C8 C3 C4 C5 -178.6(2) . .
C3 C4 C5 N1 -0.1(4) . .
N2 C6 C7 C8 -0.2(4) . 2_566
C4 C3 C8 C7 162.8(3) . 2_566
C2 C3 C8 C7 -16.2(4) . 2_566
C4 C3 C8 C9 -15.8(4) . .
C2 C3 C8 C9 165.1(3) . .
C7 C8 C9 C10 1.0(4) 2_566 2_566
C3 C8 C9 C10 179.7(2) . 2_566
N3 C12 C13 C14 -0.6(4) . .
C12 C13 C14 C15 2.4(4) . .
C12 C13 C14 C19 -174.8(3) . .
C13 C14 C15 C16 -1.9(4) . .
C19 C14 C15 C16 175.3(3) . .
C14 C15 C16 N3 -0.5(4) . .
N4 C17 C18 C19 1.6(5) . .
C17 C18 C19 C20 -3.0(4) . .
C17 C18 C19 C14 174.2(3) . .
C13 C14 C19 C18 23.6(4) . .
C15 C14 C19 C18 -153.5(3) . .
C13 C14 C19 C20 -159.3(3) . .
C15 C14 C19 C20 23.6(4) . .
C18 C19 C20 C21 1.9(4) . .
C14 C19 C20 C21 -175.2(3) . .
C19 C20 C21 N4 0.7(4) . .
N5 C22A C23A N6 51.6(7) . .
N5 C22B C23B N6 -53(3) . .
C33 C24 C25 O1 1.8(4) . .
C29 C24 C25 O1 -177.4(2) . .
C33 C24 C25 C26 179.9(3) . .
C29 C24 C25 C26 0.7(4) . .
O1 C25 C26 C27 178.3(3) . .
C24 C25 C26 C27 0.4(4) . .
C25 C26 C27 C28 -0.9(5) . .
C26 C27 C28 C29 0.3(5) . .
C27 C28 C29 C24 0.9(4) . .
C27 C28 C29 C30 -177.2(3) . .
C33 C24 C29 C28 179.4(3) . .
C25 C24 C29 C28 -1.4(4) . .
C33 C24 C29 C30 -2.4(4) . .
C25 C24 C29 C30 176.8(2) . .
C28 C29 C30 O10 -0.9(4) . .
C24 C29 C30 O10 -179.1(2) . .
C28 C29 C30 C31 178.4(3) . .
C24 C29 C30 C31 0.3(4) . .
O10 C30 C31 C32 -179.0(3) . .
C29 C30 C31 C32 1.7(4) . .
C30 C31 C32 C33 -1.6(4) . .
C31 C32 C33 C24 -0.5(4) . .
C29 C24 C33 C32 2.6(4) . .
C25 C24 C33 C32 -176.6(3) . .
O1 C34 C35 O2 68.0(3) . .
O2 C36 C37 O3 -55.8(4) . .
O3 C38 C39 O4 55.7(4) . .
O4 C40 C41 O5 74.3(3) . .
O5 C42 C43 C44 178.5(3) . .
C51 C42 C43 C44 0.1(4) . .
C42 C43 C44 C45 -0.5(5) . .
C43 C44 C45 C46 0.3(5) . .
C44 C45 C46 C51 0.4(4) . .
C44 C45 C46 C47 -179.9(3) . .
C45 C46 C47 O6 2.7(4) . .
C51 C46 C47 O6 -177.6(2) . .
C45 C46 C47 C48 -177.9(3) . .
C51 C46 C47 C48 1.9(4) . .
O6 C47 C48 C49 178.6(3) . .
C46 C47 C48 C49 -0.8(5) . .
C47 C48 C49 C50 -0.8(5) . .
C48 C49 C50 C51 1.2(5) . .
C49 C50 C51 C46 -0.1(4) . .
C49 C50 C51 C42 179.0(3) . .
C45 C46 C51 C50 178.3(3) . .
C47 C46 C51 C50 -1.4(4) . .
C45 C46 C51 C42 -0.9(4) . .
C47 C46 C51 C42 179.4(3) . .
C43 C42 C51 C50 -178.6(3) . .
O5 C42 C51 C50 2.9(4) . .
C43 C42 C51 C46 0.6(4) . .
O5 C42 C51 C46 -177.9(2) . .
O6 C52 C53 O7 78.3(3) . .
O7 C54 C55 O8 60.5(4) . .
O8 C56 C57 O9 53.8(4) . .
O9 C58 C59 O10 66.3(3) . .
C4 C5 N1 C1 -0.1(4) . .
C4 C5 N1 Pd1 -179.9(2) . .
C2 C1 N1 C5 -0.1(4) . .
C2 C1 N1 Pd1 179.7(2) . .
C7 C6 N2 C10 -0.7(4) . .
C7 C6 N2 C11 179.3(2) . .
C9 C10 N2 C6 0.7(4) 2_566 .
C9 C10 N2 C11 -179.3(2) 2_566 .
N3 C11 N2 C6 75.3(3) . .
N3 C11 N2 C10 -104.7(3) . .
C13 C12 N3 C16 -1.8(4) . .
C13 C12 N3 C11 176.2(2) . .
C15 C16 N3 C12 2.4(4) . .
C15 C16 N3 C11 -175.6(2) . .
N2 C11 N3 C12 -98.8(3) . .
N2 C11 N3 C16 79.3(3) . .
C18 C17 N4 C21 1.0(4) . .
C18 C17 N4 Pd1 -175.6(2) . .
C20 C21 N4 C17 -2.2(4) . .
C20 C21 N4 Pd1 174.2(2) . .
C23B C22B N5 C22A -42(2) . .
C23B C22B N5 Pd1 42(3) . .
C23A C22A N5 C22B 68(2) . .
C23A C22A N5 Pd1 -37.6(6) . .
C22A C23A N6 C23B 37.1(12) . .
C22A C23A N6 Pd1 -41.6(7) . .
C22B C23B N6 C23A -73.8(19) . .
C22B C23B N6 Pd1 36(2) . .
C26 C25 O1 C34 4.2(4) . .
C24 C25 O1 C34 -177.7(2) . .
C35 C34 O1 C25 -175.4(2) . .
C37 C36 O2 C35 -167.6(3) . .
C34 C35 O2 C36 108.0(3) . .
C39 C38 O3 C37 175.9(3) . .
C36 C37 O3 C38 -113.1(4) . .
C38 C39 O4 C40 77.6(4) . .
C41 C40 O4 C39 -166.8(3) . .
C43 C42 O5 C41 17.7(4) . .
C51 C42 O5 C41 -163.9(3) . .
C40 C41 O5 C42 -179.1(3) . .
C48 C47 O6 C52 5.4(4) . .
C46 C47 O6 C52 -175.2(2) . .
C53 C52 O6 C47 175.8(2) . .
C55 C54 O7 C53 -178.9(3) . .
C52 C53 O7 C54 178.9(3) . .
C54 C55 O8 C56 160.7(3) . .
C57 C56 O8 C55 62.1(4) . .
C56 C57 O9 C58 168.2(3) . .
C59 C58 O9 C57 153.4(3) . .
C31 C30 O10 C59 -5.5(4) . .
C29 C30 O10 C59 173.8(2) . .
C58 C59 O10 C30 -179.4(2) . .
C23A N6 Pd1 N4 -65.6(13) . .
C23B N6 Pd1 N4 -94.6(15) . .
C23A N6 Pd1 N1 -163.1(4) . .
C23B N6 Pd1 N1 167.9(9) . .
C23A N6 Pd1 N5 17.0(4) . .
C23B N6 Pd1 N5 -12.0(9) . .
C17 N4 Pd1 N6 -24.1(13) . .
C21 N4 Pd1 N6 159.5(12) . .
C17 N4 Pd1 N1 73.5(2) . .
C21 N4 Pd1 N1 -102.9(2) . .
C17 N4 Pd1 N5 -106.3(2) . .
C21 N4 Pd1 N5 77.3(2) . .
C5 N1 Pd1 N6 81.6(2) . .
C1 N1 Pd1 N6 -98.2(2) . .
C5 N1 Pd1 N4 -94.0(2) . .
C1 N1 Pd1 N4 86.2(2) . .
C5 N1 Pd1 N5 83.3(14) . .
C1 N1 Pd1 N5 -96.5(14) . .
C22B N5 Pd1 N6 -17.0(16) . .
C22A N5 Pd1 N6 11.4(3) . .
C22B N5 Pd1 N4 158.5(16) . .
C22A N5 Pd1 N4 -173.1(3) . .
C22B N5 Pd1 N1 -19(2) . .
C22A N5 Pd1 N1 9.6(15) . .
